data_4036857
loop_
_publ_author_name
'Liu, Gong-Qing'
'Cui, Bin'
'Xu, Rong'
'Li, Yue-Ming'

_publ_section_title
;
 Preparation of trans-2-Substituted-4-halopiperidines and
 cis-2-Substituted-4-halotetrahydropyrans via AlCl3-Catalyzed Prins
 Reaction.
;
_journal_issue 12
_journal_name_full 'The Journal of organic chemistry'
_journal_page_first 5144
_journal_page_last 5161
_journal_paper_doi 10.1021/acs.joc.6b00725
_journal_volume 81
_journal_year 2016
_chemical_formula_sum 'C18 H19 F2 N O2 S'
_chemical_formula_weight 351.40
_space_group_IT_number 14
_space_group_name_Hall '-P 2yn'
_space_group_name_H-M_alt 'P 1 21/n 1'
_symmetry_cell_setting monoclinic
_symmetry_space_group_name_H-M 'P 1 21/n 1'
_atom_sites_solution_hydrogens geom
_atom_sites_solution_primary direct
_atom_sites_solution_secondary difmap
_audit_creation_method SHELXL-97
_cell_angle_alpha 90.00
_cell_angle_beta 95.24(3)
_cell_angle_gamma 90.00
_cell_formula_units_Z 4
_cell_length_a 12.814(3)
_cell_length_b 9.4243(19)
_cell_length_c 14.152(3)
_cell_measurement_reflns_used 5136
_cell_measurement_temperature 113(2)
_cell_measurement_theta_max 28.0874
_cell_measurement_theta_min 1.5958
_cell_volume 1701.9(6)
_computing_cell_refinement crystalclear
_computing_data_collection crystalclear
_computing_data_reduction crystalclear
_computing_molecular_graphics 'Bruker SHELXTL'
_computing_publication_material 'Bruker SHELXTL'
_computing_structure_refinement 'SHELXL-97 (Sheldrick, 1997)'
_computing_structure_solution 'SHELXS-97 (Sheldrick, 1990)'
_diffrn_ambient_temperature 113(2)
_diffrn_measured_fraction_theta_full 0.976
_diffrn_measured_fraction_theta_max 0.976
_diffrn_measurement_device_type 'rigaku saturn'
_diffrn_measurement_method '\w scans'
_diffrn_radiation_monochromator confocal
_diffrn_radiation_source 'rotating anode'
_diffrn_radiation_type MoK\a
_diffrn_radiation_wavelength 0.71073
_diffrn_reflns_av_R_equivalents 0.0410
_diffrn_reflns_av_sigmaI/netI 0.0340
_diffrn_reflns_limit_h_max 16
_diffrn_reflns_limit_h_min -16
_diffrn_reflns_limit_k_max 12
_diffrn_reflns_limit_k_min -11
_diffrn_reflns_limit_l_max 18
_diffrn_reflns_limit_l_min -18
_diffrn_reflns_number 20844
_diffrn_reflns_theta_full 28.11
_diffrn_reflns_theta_max 28.11
_diffrn_reflns_theta_min 2.05
_diffrn_standards_decay_% 0
_diffrn_standards_interval_count 0
_diffrn_standards_interval_time 0
_diffrn_standards_number 0
_exptl_absorpt_coefficient_mu 0.221
_exptl_absorpt_correction_T_max 0.9740
_exptl_absorpt_correction_T_min 0.9572
_exptl_absorpt_correction_type multi-scan
_exptl_absorpt_process_details crystalclear
_exptl_crystal_density_diffrn 1.371
_exptl_crystal_density_method 'not measured'
_exptl_crystal_F_000 736
_exptl_crystal_size_max 0.20
_exptl_crystal_size_mid 0.18
_exptl_crystal_size_min 0.12
_refine_diff_density_max 0.301
_refine_diff_density_min -0.349
_refine_diff_density_rms 0.053
_refine_ls_extinction_coef 0.024(3)
_refine_ls_extinction_expression Fc^*^=kFc[1+0.001xFc^2^\l^3^/sin(2\q)]^-1/4^
_refine_ls_extinction_method SHELXL
_refine_ls_goodness_of_fit_ref 1.071
_refine_ls_hydrogen_treatment constr
_refine_ls_matrix_type full
_refine_ls_number_parameters 219
_refine_ls_number_reflns 4068
_refine_ls_number_restraints 0
_refine_ls_restrained_S_all 1.071
_refine_ls_R_factor_all 0.0527
_refine_ls_R_factor_gt 0.0423
_refine_ls_shift/su_max 0.003
_refine_ls_shift/su_mean 0.000
_refine_ls_structure_factor_coef Fsqd
_refine_ls_weighting_details 'calc w=1/[\s^2^(Fo^2^)+(0.0733P)^2^+0.0847P] where P=(Fo^2^+2Fc^2^)/3'
_refine_ls_weighting_scheme calc
_refine_ls_wR_factor_gt 0.1124
_refine_ls_wR_factor_ref 0.1196
_reflns_number_gt 3366
_reflns_number_total 4068
_reflns_threshold_expression >2sigma(I)
_cod_data_source_file jo6b00725_si_002.cif
_cod_data_source_block 9i
_cod_depositor_comments
;
The following automatic conversions were performed:

data item '_exptl_absorpt_correction_type' value 'MULTI-SCAN' was
changed to 'multi-scan' in accordance with the
/home/saulius/struct/COD-crude-data/automatic-downloads/DataCite-retrospective/ACS/depositions/lib/dictionaries/cif_core.dic
dictionary named 'cif_core.dic' version 2.4.2 last updated on
2011-04-26.

data item '_refine_ls_hydrogen_treatment' value 'CONSTR' was changed
to 'constr' in accordance with the
/home/saulius/struct/COD-crude-data/automatic-downloads/DataCite-retrospective/ACS/depositions/lib/dictionaries/cif_core.dic
dictionary named 'cif_core.dic' version 2.4.2 last updated on
2011-04-26.

data item '_symmetry_cell_setting' value 'Monoclinic' was changed to
'monoclinic' in accordance with the
/home/saulius/struct/COD-crude-data/automatic-downloads/DataCite-retrospective/ACS/depositions/lib/dictionaries/cif_core.dic
dictionary named 'cif_core.dic' version 2.4.2 last updated on
2011-04-26.

Automatic conversion script
Id: cif_fix_values 6909 2019-04-08 15:41:33Z antanas 
;
_cod_original_sg_symbol_H-M P2(1)/n
_cod_database_code 4036857

loop_
_symmetry_equiv_pos_as_xyz
'x, y, z'
'-x+1/2, y+1/2, -z+1/2'
'-x, -y, -z'
'x-1/2, -y-1/2, z-1/2'

loop_
_atom_site_label
_atom_site_type_symbol
_atom_site_fract_x
_atom_site_fract_y
_atom_site_fract_z
_atom_site_U_iso_or_equiv
_atom_site_adp_type
_atom_site_occupancy
_atom_site_symmetry_multiplicity
_atom_site_calc_flag
_atom_site_refinement_flags
S1 S 0.37092(3) 1.09474(4) 0.62161(2) 0.01887(14) Uani 1 1 d .
F1 F 0.08728(8) 0.69364(11) 0.47222(8) 0.0398(3) Uani 1 1 d .
F2 F 0.58529(8) 0.41475(12) 0.78589(9) 0.0512(3) Uani 1 1 d .
O1 O 0.35261(9) 1.15795(12) 0.71079(7) 0.0263(3) Uani 1 1 d .
O2 O 0.47652(8) 1.07745(11) 0.59747(7) 0.0221(3) Uani 1 1 d .
N1 N 0.31807(10) 0.93891(13) 0.61957(9) 0.0217(3) Uani 1 1 d .
C1 C 0.30316(11) 1.19652(15) 0.53141(10) 0.0197(3) Uani 1 1 d .
C2 C 0.33361(12) 1.18980(17) 0.43973(11) 0.0235(3) Uani 1 1 d .
H2 H 0.3913 1.1324 0.4259 0.028 Uiso 1 1 calc R
C3 C 0.27854(13) 1.26811(17) 0.36882(12) 0.0277(4) Uani 1 1 d .
H3 H 0.2996 1.2647 0.3062 0.033 Uiso 1 1 calc R
C4 C 0.19323(13) 1.35158(18) 0.38721(12) 0.0300(4) Uani 1 1 d .
C5 C 0.16310(13) 1.35535(18) 0.47900(13) 0.0323(4) Uani 1 1 d .
H5 H 0.1045 1.4112 0.4924 0.039 Uiso 1 1 calc R
C6 C 0.21740(13) 1.27866(17) 0.55140(12) 0.0271(4) Uani 1 1 d .
H6 H 0.1963 1.2821 0.6140 0.032 Uiso 1 1 calc R
C7 C 0.13400(17) 1.4343(2) 0.30855(15) 0.0455(5) Uani 1 1 d .
H7A H 0.1745 1.4362 0.2531 0.068 Uiso 1 1 calc R
H7B H 0.1229 1.5316 0.3300 0.068 Uiso 1 1 calc R
H7C H 0.0661 1.3890 0.2915 0.068 Uiso 1 1 calc R
C8 C 0.22022(13) 0.91422(17) 0.66514(12) 0.0262(4) Uani 1 1 d .
H8A H 0.1991 1.0031 0.6955 0.031 Uiso 1 1 calc R
H8B H 0.2328 0.8413 0.7153 0.031 Uiso 1 1 calc R
C9 C 0.13217(13) 0.86522(19) 0.59297(13) 0.0308(4) Uani 1 1 d .
H9A H 0.0696 0.8403 0.6257 0.037 Uiso 1 1 calc R
H9B H 0.1128 0.9425 0.5474 0.037 Uiso 1 1 calc R
C10 C 0.16893(12) 0.73713(18) 0.54086(12) 0.0275(4) Uani 1 1 d .
H10 H 0.1857 0.6582 0.5870 0.033 Uiso 1 1 calc R
C11 C 0.26482(13) 0.77189(17) 0.49075(11) 0.0264(4) Uani 1 1 d .
H11A H 0.2472 0.8467 0.4428 0.032 Uiso 1 1 calc R
H11B H 0.2873 0.6864 0.4573 0.032 Uiso 1 1 calc R
C12 C 0.35522(12) 0.82330(15) 0.56153(10) 0.0204(3) Uani 1 1 d .
H12 H 0.4100 0.8641 0.5235 0.025 Uiso 1 1 calc R
C13 C 0.40804(12) 0.70774(16) 0.62498(11) 0.0211(3) Uani 1 1 d .
C14 C 0.45097(13) 0.74021(17) 0.71627(11) 0.0266(4) Uani 1 1 d .
H14 H 0.4404 0.8321 0.7413 0.032 Uiso 1 1 calc R
C15 C 0.50902(13) 0.6412(2) 0.77172(13) 0.0333(4) Uani 1 1 d .
H15 H 0.5368 0.6636 0.8345 0.040 Uiso 1 1 calc R
C16 C 0.52499(12) 0.51047(19) 0.73342(14) 0.0340(4) Uani 1 1 d .
C17 C 0.48278(13) 0.47186(18) 0.64478(14) 0.0340(4) Uani 1 1 d .
H17 H 0.4936 0.3794 0.6209 0.041 Uiso 1 1 calc R
C18 C 0.42373(12) 0.57106(17) 0.59073(13) 0.0278(4) Uani 1 1 d .
H18 H 0.3934 0.5456 0.5293 0.033 Uiso 1 1 calc R

loop_
_atom_site_aniso_label
_atom_site_aniso_U_11
_atom_site_aniso_U_22
_atom_site_aniso_U_33
_atom_site_aniso_U_23
_atom_site_aniso_U_13
_atom_site_aniso_U_12
S1 0.0219(2) 0.0165(2) 0.0183(2) 0.00022(13) 0.00273(14) 0.00156(14)
F1 0.0343(6) 0.0403(6) 0.0424(6) -0.0027(5) -0.0093(5) -0.0046(5)
F2 0.0333(6) 0.0454(7) 0.0743(9) 0.0323(6) 0.0013(6) 0.0129(5)
O1 0.0345(6) 0.0241(6) 0.0205(6) -0.0040(4) 0.0036(5) 0.0040(5)
O2 0.0195(5) 0.0234(6) 0.0235(5) 0.0014(4) 0.0021(4) 0.0012(4)
N1 0.0252(7) 0.0162(6) 0.0255(7) 0.0013(5) 0.0122(5) 0.0009(5)
C1 0.0210(7) 0.0146(7) 0.0231(7) 0.0015(6) -0.0004(6) -0.0027(6)
C2 0.0221(8) 0.0240(8) 0.0244(8) 0.0030(6) 0.0014(6) -0.0024(6)
C3 0.0303(9) 0.0278(9) 0.0239(8) 0.0038(7) -0.0033(6) -0.0061(7)
C4 0.0327(9) 0.0205(8) 0.0341(9) 0.0030(7) -0.0119(7) -0.0048(7)
C5 0.0288(9) 0.0242(9) 0.0423(10) -0.0003(8) -0.0046(7) 0.0071(7)
C6 0.0289(8) 0.0232(8) 0.0291(8) -0.0004(7) 0.0024(7) 0.0046(7)
C7 0.0522(12) 0.0370(11) 0.0432(11) 0.0069(9) -0.0189(9) 0.0065(9)
C8 0.0282(8) 0.0238(8) 0.0287(8) 0.0016(6) 0.0136(7) -0.0008(7)
C9 0.0245(8) 0.0303(9) 0.0387(10) 0.0033(8) 0.0090(7) 0.0000(7)
C10 0.0243(8) 0.0269(9) 0.0301(9) 0.0018(7) -0.0032(7) -0.0019(7)
C11 0.0296(8) 0.0272(9) 0.0224(8) 0.0001(6) 0.0015(6) 0.0030(7)
C12 0.0233(7) 0.0181(7) 0.0207(7) -0.0013(6) 0.0062(6) 0.0016(6)
C13 0.0202(7) 0.0177(7) 0.0257(8) 0.0019(6) 0.0047(6) -0.0007(6)
C14 0.0277(8) 0.0241(8) 0.0278(8) 0.0014(7) 0.0019(6) -0.0005(7)
C15 0.0277(9) 0.0383(10) 0.0329(9) 0.0098(8) -0.0020(7) -0.0009(8)
C16 0.0218(8) 0.0305(9) 0.0498(11) 0.0193(8) 0.0041(7) 0.0033(7)
C17 0.0287(9) 0.0181(8) 0.0561(12) 0.0033(8) 0.0084(8) 0.0023(7)
C18 0.0242(8) 0.0213(8) 0.0382(9) -0.0020(7) 0.0046(7) -0.0011(6)

loop_
_atom_type_symbol
_atom_type_description
_atom_type_scat_dispersion_real
_atom_type_scat_dispersion_imag
_atom_type_scat_source
C C 0.0033 0.0016 'International Tables Vol C Tables 4.2.6.8 and 6.1.1.4'
H H 0.0000 0.0000 'International Tables Vol C Tables 4.2.6.8 and 6.1.1.4'
N N 0.0061 0.0033 'International Tables Vol C Tables 4.2.6.8 and 6.1.1.4'
O O 0.0106 0.0060 'International Tables Vol C Tables 4.2.6.8 and 6.1.1.4'
F F 0.0171 0.0103 'International Tables Vol C Tables 4.2.6.8 and 6.1.1.4'
S S 0.1246 0.1234 'International Tables Vol C Tables 4.2.6.8 and 6.1.1.4'

loop_
_geom_angle_atom_site_label_1
_geom_angle_atom_site_label_2
_geom_angle_atom_site_label_3
_geom_angle
O1 S1 O2 119.36(7)
O1 S1 N1 106.93(7)
O2 S1 N1 107.17(6)
O1 S1 C1 107.59(7)
O2 S1 C1 107.61(7)
N1 S1 C1 107.69(7)
C12 N1 C8 117.23(12)
C12 N1 S1 121.80(10)
C8 N1 S1 120.36(10)
C2 C1 C6 120.55(14)
C2 C1 S1 119.34(12)
C6 C1 S1 120.06(12)
C3 C2 C1 118.94(15)
C3 C2 H2 120.5
C1 C2 H2 120.5
C2 C3 C4 121.53(16)
C2 C3 H3 119.2
C4 C3 H3 119.2
C5 C4 C3 118.67(16)
C5 C4 C7 120.90(17)
C3 C4 C7 120.42(17)
C6 C5 C4 120.91(16)
C6 C5 H5 119.5
C4 C5 H5 119.5
C5 C6 C1 119.39(15)
C5 C6 H6 120.3
C1 C6 H6 120.3
C4 C7 H7A 109.5
C4 C7 H7B 109.5
H7A C7 H7B 109.5
C4 C7 H7C 109.5
H7A C7 H7C 109.5
H7B C7 H7C 109.5
N1 C8 C9 111.15(13)
N1 C8 H8A 109.4
C9 C8 H8A 109.4
N1 C8 H8B 109.4
C9 C8 H8B 109.4
H8A C8 H8B 108.0
C10 C9 C8 108.93(13)
C10 C9 H9A 109.9
C8 C9 H9A 109.9
C10 C9 H9B 109.9
C8 C9 H9B 109.9
H9A C9 H9B 108.3
F1 C10 C11 108.74(13)
F1 C10 C9 108.71(13)
C11 C10 C9 111.04(14)
F1 C10 H10 109.4
C11 C10 H10 109.4
C9 C10 H10 109.4
C10 C11 C12 111.05(13)
C10 C11 H11A 109.4
C12 C11 H11A 109.4
C10 C11 H11B 109.4
C12 C11 H11B 109.4
H11A C11 H11B 108.0
N1 C12 C13 110.38(12)
N1 C12 C11 109.52(12)
C13 C12 C11 115.12(13)
N1 C12 H12 107.1
C13 C12 H12 107.1
C11 C12 H12 107.2
C14 C13 C18 117.88(15)
C14 C13 C12 120.32(14)
C18 C13 C12 121.51(14)
C15 C14 C13 121.49(16)
C15 C14 H14 119.3
C13 C14 H14 119.3
C16 C15 C14 118.18(17)
C16 C15 H15 120.9
C14 C15 H15 120.9
F2 C16 C15 118.55(17)
F2 C16 C17 118.70(17)
C15 C16 C17 122.76(15)
C16 C17 C18 118.42(16)
C16 C17 H17 120.8
C18 C17 H17 120.8
C17 C18 C13 121.21(17)
C17 C18 H18 119.4
C13 C18 H18 119.4

loop_
_geom_bond_atom_site_label_1
_geom_bond_atom_site_label_2
_geom_bond_distance
S1 O1 1.4341(11)
S1 O2 1.4349(11)
S1 N1 1.6164(13)
S1 C1 1.7610(15)
F1 C10 1.4216(19)
F2 C16 1.3629(19)
N1 C12 1.4697(18)
N1 C8 1.4798(19)
C1 C2 1.390(2)
C1 C6 1.394(2)
C2 C3 1.386(2)
C2 H2 0.9500
C3 C4 1.390(2)
C3 H3 0.9500
C4 C5 1.389(2)
C4 C7 1.506(2)
C5 C6 1.388(2)
C5 H5 0.9500
C6 H6 0.9500
C7 H7A 0.9800
C7 H7B 0.9800
C7 H7C 0.9800
C8 C9 1.523(2)
C8 H8A 0.9900
C8 H8B 0.9900
C9 C10 1.512(2)
C9 H9A 0.9900
C9 H9B 0.9900
C10 C11 1.510(2)
C10 H10 1.0000
C11 C12 1.539(2)
C11 H11A 0.9900
C11 H11B 0.9900
C12 C13 1.530(2)
C12 H12 1.0000
C13 C14 1.391(2)
C13 C18 1.397(2)
C14 C15 1.391(2)
C14 H14 0.9500
C15 C16 1.369(3)
C15 H15 0.9500
C16 C17 1.369(3)
C17 C18 1.388(2)
C17 H17 0.9500
C18 H18 0.9500

loop_
_geom_torsion_atom_site_label_1
_geom_torsion_atom_site_label_2
_geom_torsion_atom_site_label_3
_geom_torsion_atom_site_label_4
_geom_torsion
O1 S1 N1 C12 -154.48(11)
O2 S1 N1 C12 -25.39(14)
C1 S1 N1 C12 90.14(13)
O1 S1 N1 C8 34.72(14)
O2 S1 N1 C8 163.80(11)
C1 S1 N1 C8 -80.67(13)
O1 S1 C1 C2 158.79(12)
O2 S1 C1 C2 28.98(14)
N1 S1 C1 C2 -86.26(13)
O1 S1 C1 C6 -23.62(15)
O2 S1 C1 C6 -153.43(12)
N1 S1 C1 C6 91.33(14)
C6 C1 C2 C3 1.2(2)
S1 C1 C2 C3 178.75(12)
C1 C2 C3 C4 -0.7(2)
C2 C3 C4 C5 -0.2(2)
C2 C3 C4 C7 -179.28(16)
C3 C4 C5 C6 0.6(3)
C7 C4 C5 C6 179.72(16)
C4 C5 C6 C1 -0.2(3)
C2 C1 C6 C5 -0.7(2)
S1 C1 C6 C5 -178.30(12)
C12 N1 C8 C9 -52.33(18)
S1 N1 C8 C9 118.88(13)
N1 C8 C9 C10 54.03(18)
C8 C9 C10 F1 -178.78(13)
C8 C9 C10 C11 -59.19(18)
F1 C10 C11 C12 178.61(12)
C9 C10 C11 C12 59.04(18)
C8 N1 C12 C13 -77.52(16)
S1 N1 C12 C13 111.40(13)
C8 N1 C12 C11 50.22(17)
S1 N1 C12 C11 -120.85(12)
C10 C11 C12 N1 -52.07(17)
C10 C11 C12 C13 72.99(17)
N1 C12 C13 C14 -24.37(19)
C11 C12 C13 C14 -148.97(14)
N1 C12 C13 C18 161.88(14)
C11 C12 C13 C18 37.3(2)
C18 C13 C14 C15 0.9(2)
C12 C13 C14 C15 -173.08(15)
C13 C14 C15 C16 1.3(3)
C14 C15 C16 F2 177.42(14)
C14 C15 C16 C17 -2.7(3)
F2 C16 C17 C18 -178.33(14)
C15 C16 C17 C18 1.8(3)
C16 C17 C18 C13 0.5(2)
C14 C13 C18 C17 -1.8(2)
C12 C13 C18 C17 172.06(14)
